data_7201656
loop_
_publ_author_name
'Wood, Peter A.'
'Forgan, Ross S.'
'Lennie, Alistair R.'
'Parsons, Simon'
'Pidcock, Elna'
'Tasker, Peter A.'
'Warren, John E.'

_publ_section_title
;
 The effect of pressure and substituents on the size of
 pseudo-macrocyclic cavities in salicylaldoxime ligands
;
_journal_issue 2
_journal_name_full CrystEngComm
_journal_page_first 239
_journal_paper_doi 10.1039/b712397c
_journal_volume 10
_journal_year 2008
_chemical_formula_moiety 'C11 H15 N1 O2'
_chemical_formula_sum 'C11 H15 N O2'
_chemical_formula_weight 193.25
_chemical_name_common 3-tButylsalicylaldoxime
_chemical_name_systematic 3-tButylsalicylaldoxime
_space_group_IT_number 15
_symmetry_cell_setting monoclinic
_symmetry_space_group_name_Hall '-I 2ya'
_symmetry_space_group_name_H-M 'I 1 2/a 1'
_atom_sites_solution_hydrogens geom
_atom_sites_solution_primary direct
_audit_creation_date 06-12-18
_audit_creation_method CRYSTALS_ver_12.84
_cell_angle_alpha 90
_cell_angle_beta 95.590(15)
_cell_angle_gamma 90
_cell_formula_units_Z 8
_cell_length_a 14.271(4)
_cell_length_b 6.3030(9)
_cell_length_c 18.459(5)
_cell_measurement_reflns_used 1338
_cell_measurement_temperature 298
_cell_measurement_theta_max 15
_cell_measurement_theta_min 2
_cell_volume 1652.5(7)
_computing_cell_refinement 'SAINT (Siemens ,1995)'
_computing_data_collection 'SMART (Siemens, 1993)'
_computing_data_reduction 'SAINT (Siemens ,1995)'
_computing_molecular_graphics 'CAMERON (Watkin et al., 1996)'
_computing_publication_material 'CRYSTALS (Betteridge et al., 2003)'
_computing_structure_refinement 'CRYSTALS (Betteridge et al., 2003)'
_computing_structure_solution 'Model taken from 10kbar structure'
_diffrn_ambient_pressure 4600000
_diffrn_ambient_temperature 298
_diffrn_measured_fraction_theta_full 0.599
_diffrn_measured_fraction_theta_max 0.540
_diffrn_measurement_device_type 'Bruker-Nonius Apex II CCD'
_diffrn_measurement_method '\f & \w scans'
_diffrn_radiation_monochromator silicon
_diffrn_radiation_type synchrotron
_diffrn_radiation_wavelength 0.48690
_diffrn_reflns_av_R_equivalents 0.119
_diffrn_reflns_limit_h_max 15
_diffrn_reflns_limit_h_min -15
_diffrn_reflns_limit_k_max 7
_diffrn_reflns_limit_k_min -7
_diffrn_reflns_limit_l_max 20
_diffrn_reflns_limit_l_min -20
_diffrn_reflns_number 7728
_diffrn_reflns_theta_full 13.505
_diffrn_reflns_theta_max 17.769
_diffrn_reflns_theta_min 2.340
_diffrn_standards_number 0
_exptl_absorpt_coefficient_mu 0.107
_exptl_absorpt_correction_T_max 0.99
_exptl_absorpt_correction_T_min 0.05
_exptl_absorpt_correction_type multi-scan
_exptl_absorpt_process_details 'SADABS (Siemens, 1996)'
_exptl_crystal_colour colourless
_exptl_crystal_density_diffrn 1.553
_exptl_crystal_description block
_exptl_crystal_F_000 832
_exptl_crystal_recrystallization_method 'Recrystallisation by evaporation of hexane/chloroform solution'
_exptl_crystal_size_max 0.20
_exptl_crystal_size_mid 0.20
_exptl_crystal_size_min 0.12
_refine_diff_density_max 0.24
_refine_diff_density_min -0.27
_refine_ls_extinction_coef 1000(200)
_refine_ls_extinction_method 'Larson (1970), Equation 22'
_refine_ls_goodness_of_fit_ref 0.9765
_refine_ls_hydrogen_treatment mixed
_refine_ls_matrix_type full
_refine_ls_number_parameters 134
_refine_ls_number_reflns 918
_refine_ls_number_restraints 4
_refine_ls_R_factor_all 0.1084
_refine_ls_R_factor_gt 0.0673
_refine_ls_shift/su_max 0.000056
_refine_ls_structure_factor_coef Fsqd
_refine_ls_weighting_details
;
Method, part 1, Chebychev polynomial, (Watkin, 1994, Prince, 1982)
[weight] = 1.0/[A~0~*T~0~(x)+A~1~*T~1~(x) ... +A~n-1~]*T~n-1~(x)]
where A~i~ are the Chebychev coefficients listed below and x= Fcalc/Fmax
Method = Robust Weighting (Prince, 1982)
W = [weight] * [1-(deltaF/6*sigmaF)^2^]^2^
A~i~ are:
132. 213. 130. 52.1 12.7
;
_refine_ls_weighting_scheme calc
_refine_ls_wR_factor_all 0.2390
_refine_ls_wR_factor_gt 0.1829
_refine_ls_wR_factor_ref 0.2390
_reflns_limit_h_max 15
_reflns_limit_h_min -11
_reflns_limit_k_max 7
_reflns_limit_k_min 0
_reflns_limit_l_max 20
_reflns_limit_l_min 0
_reflns_number_gt 569
_reflns_number_total 920
_reflns_threshold_expression I>2.0\s(I)
_oxford_diffrn_Wilson_B_factor 0.00
_oxford_diffrn_Wilson_scale 0.00
_oxford_refine_ls_scale 0.661(11)
_cod_data_source_file B712397C.txt
_cod_data_source_block tBu46kbar
_cod_depositor_comments
;
The following automatic conversions were performed:
'_symmetry_cell_setting' value 'Monoclinic' changed to 'monoclinic'
according to '/home/saulius/struct/CIF-dictionaries/cif_core.dic'
dictionary named 'cif_core.dic' version 2.4.1 from 2010-06-29.

Automatic conversion script
Id: cif_fix_enum 1527 2010-12-29 10:47:43Z saulius 
;
_cod_original_sg_symbol_H-M 'I 2/a'
_cod_original_formula_sum 'C11 H15 N1 O2'
_cod_database_code 7201656

loop_
_symmetry_equiv_pos_as_xyz
x,y,z
-x,-y,-z
x+1/2,y+1/2,z+1/2
-x+1/2,-y+1/2,-z+1/2
-x+1/2,y,-z
x+1/2,-y,z
-x+1,y+1/2,-z+1/2
x+1,-y+1/2,z+1/2

loop_
_atom_site_label
_atom_site_type_symbol
_atom_site_fract_x
_atom_site_fract_y
_atom_site_fract_z
_atom_site_U_iso_or_equiv
_atom_site_occupancy
_atom_site_adp_type
_atom_site_refinement_flags_posn
_atom_site_refinement_flags_adp
_atom_site_refinement_flags_occupancy
_atom_site_disorder_assembly
_atom_site_disorder_group
_atom_site_attached_hydrogens
O1 O 0.0828(4) 0.3416(5) 0.2978(3) 0.0277 1.0000 Uani D . . . . .
N2 N 0.1475(4) 0.4267(6) 0.2506(3) 0.0212 1.0000 Uani D . . . . .
C3 C 0.1211(5) 0.6102(6) 0.2283(3) 0.0291 1.0000 Uani . . . . . .
C4 C 0.1714(5) 0.7304(7) 0.1808(4) 0.0187 1.0000 Uani . . . . . .
C5 C 0.2523(5) 0.6549(7) 0.1529(4) 0.0182 1.0000 Uani D . . . . .
O5 O 0.2842(3) 0.4533(5) 0.1717(2) 0.0290 1.0000 Uani D . . . . .
C6 C 0.3061(5) 0.7705(7) 0.1056(4) 0.0298 1.0000 Uani . . . . . .
C61 C 0.3914(5) 0.6840(7) 0.0768(4) 0.0343 1.0000 Uani . . . . . .
C62 C 0.4672(5) 0.6106(7) 0.1363(4) 0.0337 1.0000 Uani . . . . . .
C63 C 0.3670(6) 0.4998(10) 0.0238(4) 0.0489 1.0000 Uani . . . . . .
C64 C 0.4418(7) 0.8544(9) 0.0353(5) 0.0542 1.0000 Uani . . . . . .
C7 C 0.2688(5) 0.9727(7) 0.0888(4) 0.0317 1.0000 Uani . . . . . .
C8 C 0.1905(5) 1.0548(6) 0.1137(4) 0.0288 1.0000 Uani . . . . . .
C9 C 0.1410(5) 0.9348(7) 0.1601(3) 0.0263 1.0000 Uani . . . . . .
H1 H 0.107(3) 0.221(7) 0.312(3) 0.0422 1.0000 Uiso D . . . . .
H3 H 0.0660 0.6669 0.2442 0.0338 1.0000 Uiso R . . . . .
H5 H 0.253(4) 0.403(5) 0.205(3) 0.0431 1.0000 Uiso D . . . . .
H621 H 0.5108 0.5207 0.1150 0.0500 1.0000 Uiso R . . . . .
H622 H 0.5014 0.7306 0.1580 0.0503 1.0000 Uiso R . . . . .
H623 H 0.4392 0.5328 0.1736 0.0502 1.0000 Uiso R . . . . .
H631 H 0.4238 0.4411 0.0081 0.0720 1.0000 Uiso R . . . . .
H632 H 0.3271 0.5496 -0.0180 0.0719 1.0000 Uiso R . . . . .
H633 H 0.3346 0.3915 0.0480 0.0721 1.0000 Uiso R . . . . .
H641 H 0.4985 0.7976 0.0189 0.0800 1.0000 Uiso R . . . . .
H642 H 0.4577 0.9743 0.0670 0.0799 1.0000 Uiso R . . . . .
H643 H 0.4006 0.8989 -0.0061 0.0800 1.0000 Uiso R . . . . .
H7 H 0.3008 1.0566 0.0576 0.0369 1.0000 Uiso R . . . . .
H8 H 0.1690 1.1889 0.0995 0.0342 1.0000 Uiso R . . . . .
H9 H 0.0871 0.9890 0.1777 0.0308 1.0000 Uiso R . . . . .

loop_
_atom_site_aniso_label
_atom_site_aniso_U_11
_atom_site_aniso_U_22
_atom_site_aniso_U_33
_atom_site_aniso_U_23
_atom_site_aniso_U_13
_atom_site_aniso_U_12
O1 0.020(4) 0.036(2) 0.029(4) 0.0084(16) 0.015(4) -0.0010(16)
N2 0.015(5) 0.033(2) 0.017(4) 0.0020(17) 0.007(5) -0.0064(18)
C3 0.031(6) 0.026(2) 0.029(5) -0.006(2) -0.006(5) 0.000(2)
C4 0.011(6) 0.026(2) 0.021(5) -0.0018(19) 0.006(5) 0.000(2)
C5 0.017(6) 0.026(2) 0.013(5) 0.0011(18) 0.008(6) -0.001(2)
O5 0.032(4) 0.0233(17) 0.033(4) 0.0082(13) 0.012(4) 0.0051(15)
C6 0.034(6) 0.024(2) 0.028(5) 0.006(2) -0.010(6) -0.005(2)
C61 0.035(7) 0.028(2) 0.038(5) 0.009(2) -0.010(6) -0.001(2)
C62 0.024(6) 0.038(3) 0.038(5) 0.006(2) -0.004(5) 0.000(2)
C63 0.042(8) 0.067(4) 0.036(6) -0.026(3) -0.003(7) 0.011(3)
C64 0.041(7) 0.056(4) 0.064(7) 0.030(3) -0.003(7) 0.004(3)
C7 0.042(6) 0.023(2) 0.027(5) 0.0097(19) -0.008(5) -0.001(2)
C8 0.037(6) 0.022(2) 0.026(5) 0.009(2) -0.003(5) 0.002(2)
C9 0.023(6) 0.029(2) 0.026(5) -0.0025(19) -0.002(5) 0.007(2)

loop_
_atom_type_symbol
_atom_type_scat_dispersion_real
_atom_type_scat_dispersion_imag
_atom_type_scat_Cromer_Mann_a1
_atom_type_scat_Cromer_Mann_b1
_atom_type_scat_Cromer_Mann_a2
_atom_type_scat_Cromer_Mann_b2
_atom_type_scat_Cromer_Mann_a3
_atom_type_scat_Cromer_Mann_b3
_atom_type_scat_Cromer_Mann_a4
_atom_type_scat_Cromer_Mann_b4
_atom_type_scat_Cromer_Mann_c
_atom_type_scat_source
C 0.0000 0.0010 2.3100 20.8439 1.0200 10.2075 1.5886 0.5687 0.8650 51.6512 0.2156 'International Tables Vol C 4.2.6.8 and 6.1.1.4'
H 0.0000 0.0000 0.4930 10.5109 0.3229 26.1257 0.1402 3.1424 0.0408 57.7998 0.0030 'International Tables Vol C 4.2.6.8 and 6.1.1.4'
N 0.0010 0.0020 12.2126 0.0057 3.1322 9.8933 2.0125 28.9975 1.1663 0.5826 -11.5290 'International Tables Vol C 4.2.6.8 and 6.1.1.4'
O 0.0030 0.0040 3.0485 13.2771 2.2868 5.7011 1.5463 0.3239 0.8670 32.9089 0.2508 'International Tables Vol C 4.2.6.8 and 6.1.1.4'

loop_
_geom_angle_atom_site_label_1
_geom_angle_site_symmetry_1
_geom_angle_atom_site_label_2
_geom_angle_site_symmetry_2
_geom_angle_atom_site_label_3
_geom_angle_site_symmetry_3
_geom_angle
_geom_angle_publ_flag
N2 . O1 . H1 . 105.0(10) no
O1 . N2 . C3 . 110.4(7) yes
N2 . C3 . C4 . 122.6(8) yes
N2 . C3 . H3 . 118.5 no
C4 . C3 . H3 . 119.0 no
C3 . C4 . C5 . 122.5(5) yes
C3 . C4 . C9 . 120.1(8) yes
C5 . C4 . C9 . 117.3(8) yes
C4 . C5 . O5 . 119.0(7) yes
C4 . C5 . C6 . 124.7(5) yes
O5 . C5 . C6 . 116.2(8) yes
C5 . O5 . H5 . 109.8(10) no
C5 . C6 . C61 . 123.1(5) yes
C5 . C6 . C7 . 112.7(8) yes
C61 . C6 . C7 . 124.3(7) yes
C6 . C61 . C62 . 113.6(7) yes
C6 . C61 . C63 . 111.3(5) yes
C62 . C61 . C63 . 109.1(4) yes
C6 . C61 . C64 . 111.3(5) yes
C62 . C61 . C64 . 103.6(5) yes
C63 . C61 . C64 . 107.4(8) yes
C61 . C62 . H621 . 109.1 no
C61 . C62 . H622 . 110.7 no
H621 . C62 . H622 . 108.2 no
C61 . C62 . H623 . 110.6 no
H621 . C62 . H623 . 108.9 no
H622 . C62 . H623 . 109.3 no
C61 . C63 . H631 . 109.8 no
C61 . C63 . H632 . 110.0 no
H631 . C63 . H632 . 109.5 no
C61 . C63 . H633 . 109.4 no
H631 . C63 . H633 . 109.0 no
H632 . C63 . H633 . 109.2 no
C61 . C64 . H641 . 110.2 no
C61 . C64 . H642 . 109.6 no
H641 . C64 . H642 . 109.1 no
C61 . C64 . H643 . 108.6 no
H641 . C64 . H643 . 109.3 no
H642 . C64 . H643 . 110.0 no
C6 . C7 . C8 . 125.5(8) yes
C6 . C7 . H7 . 116.9 no
C8 . C7 . H7 . 117.6 no
C7 . C8 . C9 . 119.3(5) yes
C7 . C8 . H8 . 121.0 no
C9 . C8 . H8 . 119.7 no
C4 . C9 . C8 . 120.4(8) yes
C4 . C9 . H9 . 119.2 no
C8 . C9 . H9 . 120.4 no

loop_
_geom_bond_atom_site_label_1
_geom_bond_site_symmetry_1
_geom_bond_atom_site_label_2
_geom_bond_site_symmetry_2
_geom_bond_distance
_geom_bond_publ_flag
O1 . N2 . 1.432(9) yes
O1 . H1 . 0.86(4) no
N2 . C3 . 1.272(6) yes
C3 . C4 . 1.407(12) yes
C3 . H3 . 0.936 no
C4 . C5 . 1.394(12) yes
C4 . C9 . 1.401(6) yes
C5 . O5 . 1.383(5) yes
C5 . C6 . 1.418(12) yes
O5 . H5 . 0.85(4) no
C6 . C61 . 1.479(13) yes
C6 . C7 . 1.405(6) yes
C61 . C62 . 1.536(6) yes
C61 . C63 . 1.536(7) yes
C61 . C64 . 1.538(12) yes
C62 . H621 . 0.954 no
C62 . H622 . 0.966 no
C62 . H623 . 0.964 no
C63 . H631 . 0.961 no
C63 . H632 . 0.965 no
C63 . H633 . 0.959 no
C64 . H641 . 0.960 no
C64 . H642 . 0.969 no
C64 . H643 . 0.960 no
C7 . C8 . 1.350(13) yes
C7 . H7 . 0.934 no
C8 . C9 . 1.388(12) yes
C8 . H8 . 0.928 no
C9 . H9 . 0.928 no

loop_
_cod_related_entry_id
_cod_related_entry_database
_cod_related_entry_code
1 ChemSpider 21195659
